data_4086577
loop_
_publ_author_name
'Nilakantan, Lakshmi'
'McMillin, David R.'
'Sharp, Paul R.'

_publ_section_title
;
 Emissive Biphenyl Cyclometalated Gold(III) Diethyl Dithiocarbamate
 Complexes
;
_journal_issue 14
_journal_name_full Organometallics
_journal_page_first 2339
_journal_paper_doi 10.1021/acs.organomet.6b00275
_journal_volume 35
_journal_year 2016
_chemical_formula_moiety 'C19 H22 Au N O2 S2'
_chemical_formula_sum 'C19 H22 Au N O2 S2'
_chemical_formula_weight 557.46
_space_group_crystal_system orthorhombic
_space_group_IT_number 52
_space_group_name_Hall '-P 2a 2bc'
_space_group_name_H-M_alt 'P n n a'
_symmetry_cell_setting orthorhombic
_symmetry_Int_Tables_number 52
_symmetry_space_group_name_Hall '-P 2a 2bc'
_symmetry_space_group_name_H-M 'P n n a'
_atom_sites_solution_hydrogens geom
_audit_creation_method SHELXL-2013
_cell_angle_alpha 90
_cell_angle_beta 90
_cell_angle_gamma 90
_cell_formula_units_Z 4
_cell_length_a 9.6573(7)
_cell_length_b 14.9056(11)
_cell_length_c 13.0267(10)
_cell_measurement_reflns_used 9441
_cell_measurement_temperature 100(2)
_cell_measurement_theta_max 27.5
_cell_measurement_theta_min 2.5
_cell_volume 1875.2(2)
_computing_cell_refinement 'APEX2 (Bruker AXS, 2008)'
_computing_data_collection 'APEX2 (Bruker AXS, 2008)'
_computing_data_reduction 'APEX2 (Bruker AXS, 2008)'
_computing_molecular_graphics 'X-SEED, Barbour, 2001'
_computing_publication_material 'CIFTAB (Sheldrick, 2013)'
_computing_structure_refinement 'SHELXL-2013 (Sheldrick, 2013)'
_computing_structure_solution 'SHELXS-2013 (Sheldrick, 2013)'
_diffrn_ambient_temperature 100(2)
_diffrn_measured_fraction_theta_full 1.000
_diffrn_measured_fraction_theta_max 1.000
_diffrn_measurement_device_type 'Bruker APEXII CCD area detector'
_diffrn_measurement_method 'omega scans'
_diffrn_radiation_type MoK\a
_diffrn_radiation_wavelength 0.71073
_diffrn_reflns_av_R_equivalents 0.0243
_diffrn_reflns_av_unetI/netI 0.0123
_diffrn_reflns_Laue_measured_fraction_full 1.000
_diffrn_reflns_Laue_measured_fraction_max 1.000
_diffrn_reflns_limit_h_max 12
_diffrn_reflns_limit_h_min -12
_diffrn_reflns_limit_k_max 19
_diffrn_reflns_limit_k_min -19
_diffrn_reflns_limit_l_max 16
_diffrn_reflns_limit_l_min -16
_diffrn_reflns_number 20431
_diffrn_reflns_point_group_measured_fraction_full 1.000
_diffrn_reflns_point_group_measured_fraction_max 1.000
_diffrn_reflns_theta_full 25.242
_diffrn_reflns_theta_max 27.526
_diffrn_reflns_theta_min 2.076
_diffrn_standards_decay_% 0.0
_exptl_absorpt_coefficient_mu 8.081
_exptl_absorpt_correction_T_max 0.38
_exptl_absorpt_correction_T_min 0.21
_exptl_absorpt_correction_type multi-scan
_exptl_absorpt_process_details
;
 Data were corrected for decay and absorption using the program SADABS 
 (Sheldrick, G. M. (2003). SADABS. Version 2.10. University of
 G\"ottingen, Germany).
;
_exptl_crystal_colour pale-yellow
_exptl_crystal_density_diffrn 1.975
_exptl_crystal_description Block
_exptl_crystal_F_000 1080
_exptl_crystal_size_max 0.400
_exptl_crystal_size_mid 0.250
_exptl_crystal_size_min 0.150
_refine_diff_density_max 0.824
_refine_diff_density_min -0.864
_refine_diff_density_rms 0.081
_refine_ls_extinction_method none
_refine_ls_goodness_of_fit_ref 1.053
_refine_ls_hydrogen_treatment constr
_refine_ls_matrix_type full
_refine_ls_number_parameters 117
_refine_ls_number_reflns 2168
_refine_ls_number_restraints 0
_refine_ls_restrained_S_all 1.053
_refine_ls_R_factor_all 0.0177
_refine_ls_R_factor_gt 0.0139
_refine_ls_shift/su_max 0.002
_refine_ls_shift/su_mean 0.000
_refine_ls_structure_factor_coef Fsqd
_refine_ls_weighting_details 'w=1/[\s^2^(Fo^2^)+(0.0132P)^2^+2.5191P] where P=(Fo^2^+2Fc^2^)/3'
_refine_ls_weighting_scheme calc
_refine_ls_wR_factor_gt 0.0321
_refine_ls_wR_factor_ref 0.0333
_reflns_Friedel_coverage 0.000
_reflns_number_gt 1855
_reflns_number_total 2168
_reflns_threshold_expression 'I > 2\s(I)'
_cod_data_source_file om6b00275_si_001.cif
_cod_data_source_block LAK7814
_cod_depositor_comments 'Adding full bibliography for 4086576--4086578.cif.'
_cod_database_code 4086577
_shelx_space_group_comment
;
The symmetry employed for this shelxl refinement is uniquely defined
by the following loop, which should always be used as a source of
symmetry information in preference to the above space-group names.
They are only intended as comments.
;
_shelx_estimated_absorpt_t_min 0.140
_shelx_estimated_absorpt_t_max 0.377
_shelxl_version_number 2013-4

loop_
_space_group_symop_operation_xyz
'x, y, z'
'-x+1/2, -y, z'
'x, -y+1/2, -z+1/2'
'-x+1/2, y+1/2, -z+1/2'
'-x, -y, -z'
'x-1/2, y, -z'
'-x, y-1/2, z-1/2'
'x-1/2, -y-1/2, z-1/2'

loop_
_atom_site_label
_atom_site_type_symbol
_atom_site_fract_x
_atom_site_fract_y
_atom_site_fract_z
_atom_site_U_iso_or_equiv
_atom_site_adp_type
_atom_site_occupancy
_atom_site_site_symmetry_order
_atom_site_calc_flag
_atom_site_refinement_flags_posn
_atom_site_refinement_flags_adp
_atom_site_refinement_flags_occupancy
Au1 Au 0.2500 0.5000 0.28119(2) 0.01180(4) Uani 1 2 d S T P
S1 S 0.14835(6) 0.57176(3) 0.42759(4) 0.01476(10) Uani 1 1 d . . .
O1 O -0.00826(17) 0.67993(11) -0.10076(12) 0.0196(3) Uani 1 1 d . . .
N1 N 0.2500 0.5000 0.6014(2) 0.0145(5) Uani 1 2 d S T P
C1 C 0.1591(2) 0.56549(14) 0.16278(15) 0.0136(4) Uani 1 1 d . . .
C2 C 0.0639(2) 0.63436(15) 0.17280(17) 0.0170(4) Uani 1 1 d . . .
H2 H 0.0386 0.6547 0.2393 0.020 Uiso 1 1 calc R U .
C3 C 0.0042(2) 0.67447(15) 0.08611(17) 0.0178(5) Uani 1 1 d . . .
H3 H -0.0619 0.7212 0.0937 0.021 Uiso 1 1 calc R U .
C4 C 0.0427(2) 0.64522(15) -0.01111(16) 0.0155(4) Uani 1 1 d . . .
C5 C 0.1402(2) 0.57626(14) -0.02218(16) 0.0151(4) Uani 1 1 d . . .
H5 H 0.1667 0.5567 -0.0888 0.018 Uiso 1 1 calc R U .
C6 C 0.1979(2) 0.53663(15) 0.06385(17) 0.0140(4) Uani 1 1 d . . .
C7 C -0.1079(2) 0.75067(15) -0.09177(17) 0.0195(5) Uani 1 1 d . . .
H7A H -0.1902 0.7283 -0.0560 0.029 Uiso 1 1 calc R U .
H7B H -0.1340 0.7716 -0.1604 0.029 Uiso 1 1 calc R U .
H7C H -0.0676 0.8005 -0.0528 0.029 Uiso 1 1 calc R U .
C8 C 0.2500 0.5000 0.5005(2) 0.0140(6) Uani 1 2 d S T P
C9 C 0.1512(2) 0.55458(14) 0.66066(16) 0.0163(4) Uani 1 1 d . . .
H9A H 0.1253 0.5217 0.7239 0.020 Uiso 1 1 calc R U .
H9B H 0.0660 0.5632 0.6195 0.020 Uiso 1 1 calc R U .
C10 C 0.2088(3) 0.64561(17) 0.6900(2) 0.0232(5) Uani 1 1 d . . .
H10A H 0.2969 0.6377 0.7264 0.035 Uiso 1 1 calc R U .
H10B H 0.1428 0.6766 0.7348 0.035 Uiso 1 1 calc R U .
H10C H 0.2241 0.6813 0.6279 0.035 Uiso 1 1 calc R U .

loop_
_atom_site_aniso_label
_atom_site_aniso_U_11
_atom_site_aniso_U_22
_atom_site_aniso_U_33
_atom_site_aniso_U_23
_atom_site_aniso_U_13
_atom_site_aniso_U_12
Au1 0.01063(6) 0.01477(6) 0.01002(6) 0.000 0.000 -0.00062(5)
S1 0.0160(2) 0.0163(2) 0.0120(2) 0.0002(2) 0.0003(2) 0.0013(2)
O1 0.0205(8) 0.0237(8) 0.0146(8) 0.0026(6) -0.0003(6) 0.0092(7)
N1 0.0153(12) 0.0144(12) 0.0137(12) 0.000 0.000 -0.0032(11)
C1 0.0108(10) 0.0172(10) 0.0128(10) 0.0018(8) -0.0007(8) -0.0017(8)
C2 0.0158(11) 0.0209(11) 0.0144(10) -0.0020(8) 0.0038(9) 0.0016(9)
C3 0.0136(10) 0.0201(11) 0.0198(12) 0.0006(9) 0.0021(9) 0.0044(9)
C4 0.0126(10) 0.0179(10) 0.0159(10) 0.0022(8) -0.0007(8) 0.0004(9)
C5 0.0144(10) 0.0188(10) 0.0119(10) -0.0005(8) 0.0010(8) 0.0016(9)
C6 0.0101(9) 0.0149(10) 0.0169(11) -0.0006(9) 0.0011(9) -0.0003(8)
C7 0.0179(11) 0.0202(11) 0.0203(11) 0.0023(9) -0.0016(9) 0.0057(9)
C8 0.0130(14) 0.0118(13) 0.0171(14) 0.000 0.000 -0.0034(12)
C9 0.0170(11) 0.0189(11) 0.0130(10) -0.0018(8) 0.0023(9) -0.0003(9)
C10 0.0226(12) 0.0229(12) 0.0242(12) -0.0074(10) 0.0012(10) -0.0022(10)

loop_
_atom_type_symbol
_atom_type_description
_atom_type_scat_dispersion_real
_atom_type_scat_dispersion_imag
_atom_type_scat_source
C C 0.0033 0.0016 'International Tables Vol C Tables 4.2.6.8 and 6.1.1.4'
H H 0.0000 0.0000 'International Tables Vol C Tables 4.2.6.8 and 6.1.1.4'
N N 0.0061 0.0033 'International Tables Vol C Tables 4.2.6.8 and 6.1.1.4'
O O 0.0106 0.0060 'International Tables Vol C Tables 4.2.6.8 and 6.1.1.4'
S S 0.1246 0.1234 'International Tables Vol C Tables 4.2.6.8 and 6.1.1.4'
Au Au -2.0133 8.8022 'International Tables Vol C Tables 4.2.6.8 and 6.1.1.4'

loop_
_geom_angle_atom_site_label_1
_geom_angle_atom_site_label_2
_geom_angle_atom_site_label_3
_geom_angle
_geom_angle_site_symmetry_1
_geom_angle_site_symmetry_3
C1 Au1 C1 80.80(12) 2_565 .
C1 Au1 S1 176.86(6) 2_565 .
C1 Au1 S1 102.32(6) . .
C1 Au1 S1 102.32(6) 2_565 2_565
C1 Au1 S1 176.86(6) . 2_565
S1 Au1 S1 74.56(3) . 2_565
C8 S1 Au1 85.91(9) . .
C4 O1 C7 116.75(17) . .
C8 N1 C9 121.62(12) . .
C8 N1 C9 121.62(12) . 2_565
C9 N1 C9 116.8(2) . 2_565
C2 C1 C6 119.29(19) . .
C2 C1 Au1 124.99(16) . .
C6 C1 Au1 115.72(15) . .
C1 C2 C3 120.89(19) . .
C1 C2 H2 119.6 . .
C3 C2 H2 119.6 . .
C4 C3 C2 119.4(2) . .
C4 C3 H3 120.3 . .
C2 C3 H3 120.3 . .
O1 C4 C3 124.2(2) . .
O1 C4 C5 115.53(18) . .
C3 C4 C5 120.23(19) . .
C6 C5 C4 120.02(19) . .
C6 C5 H5 120.0 . .
C4 C5 H5 120.0 . .
C5 C6 C1 120.20(19) . .
C5 C6 C6 125.93(12) . 2_565
C1 C6 C6 113.87(12) . 2_565
O1 C7 H7A 109.5 . .
O1 C7 H7B 109.5 . .
H7A C7 H7B 109.5 . .
O1 C7 H7C 109.5 . .
H7A C7 H7C 109.5 . .
H7B C7 H7C 109.5 . .
N1 C8 S1 123.20(9) . .
N1 C8 S1 123.20(9) . 2_565
S1 C8 S1 113.61(18) . 2_565
N1 C9 C10 112.87(17) . .
N1 C9 H9A 109.0 . .
C10 C9 H9A 109.0 . .
N1 C9 H9B 109.0 . .
C10 C9 H9B 109.0 . .
H9A C9 H9B 107.8 . .
C9 C10 H10A 109.5 . .
C9 C10 H10B 109.5 . .
H10A C10 H10B 109.5 . .
C9 C10 H10C 109.5 . .
H10A C10 H10C 109.5 . .
H10B C10 H10C 109.5 . .

loop_
_geom_bond_atom_site_label_1
_geom_bond_atom_site_label_2
_geom_bond_distance
_geom_bond_site_symmetry_2
Au1 C1 2.025(2) 2_565
Au1 C1 2.026(2) .
Au1 S1 2.3968(5) .
Au1 S1 2.3968(5) 2_565
S1 C8 1.7349(18) .
O1 C4 1.369(3) .
O1 C7 1.432(3) .
N1 C8 1.314(4) .
N1 C9 1.473(2) .
N1 C9 1.473(2) 2_565
C1 C2 1.385(3) .
C1 C6 1.409(3) .
C2 C3 1.402(3) .
C2 H2 0.9500 .
C3 C4 1.390(3) .
C3 H3 0.9500 .
C4 C5 1.401(3) .
C5 C6 1.384(3) .
C5 H5 0.9500 .
C6 C6 1.485(4) 2_565
C7 H7A 0.9800 .
C7 H7B 0.9800 .
C7 H7C 0.9800 .
C8 S1 1.7350(18) 2_565
C9 C10 1.516(3) .
C9 H9A 0.9900 .
C9 H9B 0.9900 .
C10 H10A 0.9800 .
C10 H10B 0.9800 .
C10 H10C 0.9800 .

loop_
_geom_torsion_atom_site_label_1
_geom_torsion_atom_site_label_2
_geom_torsion_atom_site_label_3
_geom_torsion_atom_site_label_4
_geom_torsion
_geom_torsion_site_symmetry_1
_geom_torsion_site_symmetry_4
C6 C1 C2 C3 1.1(3) . .
Au1 C1 C2 C3 -178.65(17) . .
C1 C2 C3 C4 -0.8(3) . .
C7 O1 C4 C3 -0.2(3) . .
C7 O1 C4 C5 -179.9(2) . .
C2 C3 C4 O1 -179.6(2) . .
C2 C3 C4 C5 0.0(3) . .
O1 C4 C5 C6 -179.9(2) . .
C3 C4 C5 C6 0.4(3) . .
C4 C5 C6 C1 -0.1(3) . .
C4 C5 C6 C6 -179.9(3) . 2_565
C2 C1 C6 C5 -0.6(3) . .
Au1 C1 C6 C5 179.10(17) . .
C2 C1 C6 C6 179.2(2) . 2_565
Au1 C1 C6 C6 -1.1(3) . 2_565
C9 N1 C8 S1 7.01(10) . .
C9 N1 C8 S1 -172.99(10) 2_565 .
C9 N1 C8 S1 -172.99(10) . 2_565
C9 N1 C8 S1 7.01(10) 2_565 2_565
Au1 S1 C8 N1 180.000(1) . .
Au1 S1 C8 S1 0.000(0) . 2_565
C8 N1 C9 C10 -93.56(18) . .
C9 N1 C9 C10 86.44(18) 2_565 .
